data_4106342
loop_
_publ_author_name
'Sang Ho Lim'
'Marilyn M. Olmstead'
'Alan L. Balch'

_publ_section_title
;
 Molecular Accordion: Vapoluminescence and Molecular Flexibility in the
 Orange and Green Luminescent Crystals of the Dimer,
 Au2(\m-bis-(diphenylphosphino)ethane)2Br2
;
_journal_name_full 'Journal of the American Chemical Society'
_journal_page_first 10229
_journal_page_last 10238
_journal_paper_doi 10.1021/ja2026807
_journal_volume 133
_journal_year 2011
_chemical_formula_moiety 'C52 H48 Au2 Br2 P4, 2(C2 H6 O S)'
_chemical_formula_sum 'C56 H60 Au2 Br2 O2 P4 S2'
_chemical_formula_weight 1506.79
_chemical_name_common '[AuBr(dppe)]2 .2DMSO'
_chemical_name_systematic
; 
 ? 
;
_space_group_IT_number 14
_symmetry_cell_setting monoclinic
_symmetry_space_group_name_Hall '-P 2ybc'
_symmetry_space_group_name_H-M 'P 1 21/c 1'
_atom_sites_solution_hydrogens geom
_atom_sites_solution_primary direct
_atom_sites_solution_secondary difmap
_audit_creation_method SHELXL-97
_cell_angle_alpha 90.00
_cell_angle_beta 106.416(4)
_cell_angle_gamma 90.00
_cell_formula_units_Z 2
_cell_length_a 10.6725(4)
_cell_length_b 23.1389(9)
_cell_length_c 11.7127(5)
_cell_measurement_reflns_used 8968
_cell_measurement_temperature 90(2)
_cell_measurement_theta_max 27.499
_cell_measurement_theta_min 2.446
_cell_volume 2774.5(2)
_computing_cell_refinement SAINT
_computing_data_collection 'SMART 5.054 (Bruker, 2003)'
_computing_data_reduction 'SAINT 6.45A (Bruker, 2003)'
_computing_molecular_graphics 'SHELXTL 5.1, XP (Sheldrick, 1994)'
_computing_publication_material 'SHELXS-97 (Sheldrick, 2008)'
_computing_structure_refinement 'SHELXL-97 (Sheldrick, 2008)'
_computing_structure_solution 'SHELXS-97 (Sheldrick, 2008)'
_diffrn_ambient_temperature 90(2)
_diffrn_detector_area_resol_mean 8.3
_diffrn_measured_fraction_theta_full 1.000
_diffrn_measured_fraction_theta_max 1.000
_diffrn_measurement_device_type 'Bruker SMART 1000'
_diffrn_measurement_method \w
_diffrn_radiation_monochromator graphite
_diffrn_radiation_source 'fine-focus sealed tube'
_diffrn_radiation_type MoK\a
_diffrn_radiation_wavelength 0.71073
_diffrn_reflns_av_R_equivalents 0.0592
_diffrn_reflns_av_sigmaI/netI 0.0477
_diffrn_reflns_limit_h_max 13
_diffrn_reflns_limit_h_min -13
_diffrn_reflns_limit_k_max 30
_diffrn_reflns_limit_k_min -30
_diffrn_reflns_limit_l_max 15
_diffrn_reflns_limit_l_min -15
_diffrn_reflns_number 30634
_diffrn_reflns_theta_full 27.53
_diffrn_reflns_theta_max 27.53
_diffrn_reflns_theta_min 1.76
_exptl_absorpt_coefficient_mu 6.953
_exptl_absorpt_correction_T_max 0.706
_exptl_absorpt_correction_T_min 0.612
_exptl_absorpt_correction_type multi-scan
_exptl_absorpt_process_details 'SADABS 2.10 (Sheldrick, 2003)'
_exptl_crystal_colour colorless
_exptl_crystal_density_diffrn 1.804
_exptl_crystal_description block
_exptl_crystal_F_000 1464
_exptl_crystal_size_max 0.09
_exptl_crystal_size_mid 0.06
_exptl_crystal_size_min 0.05
_refine_diff_density_max 0.737
_refine_diff_density_min -0.668
_refine_diff_density_rms 0.152
_refine_ls_extinction_method none
_refine_ls_goodness_of_fit_ref 1.031
_refine_ls_hydrogen_treatment constr
_refine_ls_matrix_type full
_refine_ls_number_parameters 312
_refine_ls_number_reflns 6391
_refine_ls_number_restraints 7
_refine_ls_restrained_S_all 1.049
_refine_ls_R_factor_all 0.0508
_refine_ls_R_factor_gt 0.0264
_refine_ls_shift/su_max 0.002
_refine_ls_shift/su_mean 0.000
_refine_ls_structure_factor_coef Fsqd
_refine_ls_weighting_details 'calc w=1/[\s^2^(Fo^2^)+(0.0143P)^2^+3.9174P] where P=(Fo^2^+2Fc^2^)/3'
_refine_ls_weighting_scheme calc
_refine_ls_wR_factor_gt 0.0475
_refine_ls_wR_factor_ref 0.0555
_reflns_number_gt 4897
_reflns_number_total 6391
_reflns_threshold_expression >2sigma(I)
_cod_data_source_file ja2026807_si_003.cif
_cod_data_source_block sh109
_cod_original_cell_volume 2774.54(19)
_cod_original_sg_symbol_H-M 'P 21/c'
_cod_database_code 4106342

loop_
_symmetry_equiv_pos_as_xyz
'x, y, z'
'-x, y+1/2, -z+1/2'
'-x, -y, -z'
'x, -y-1/2, z-1/2'

loop_
_atom_site_label
_atom_site_type_symbol
_atom_site_fract_x
_atom_site_fract_y
_atom_site_fract_z
_atom_site_U_iso_or_equiv
_atom_site_adp_type
_atom_site_occupancy
_atom_site_symmetry_multiplicity
_atom_site_calc_flag
_atom_site_refinement_flags
_atom_site_disorder_assembly
_atom_site_disorder_group
Au1 Au 0.661237(15) 0.474905(7) 0.473236(14) 0.01317(5) Uani 1 1 d . . .
Br1 Br 0.56383(4) 0.577222(19) 0.34697(4) 0.02023(10) Uani 1 1 d . . .
P1 P 0.55556(10) 0.40285(5) 0.34558(9) 0.0118(2) Uani 1 1 d . . .
P2 P 0.79228(10) 0.51317(4) 0.64803(9) 0.0121(2) Uani 1 1 d . . .
C1 C 0.5716(4) 0.40887(17) 0.1961(4) 0.0125(8) Uani 1 1 d . . .
C2 C 0.6831(4) 0.43442(18) 0.1807(4) 0.0172(9) Uani 1 1 d . . .
H2 H 0.7518 0.4454 0.2485 0.021 Uiso 1 1 calc R . .
C3 C 0.6958(4) 0.44428(19) 0.0671(4) 0.0212(10) Uani 1 1 d . . .
H3 H 0.7742 0.4603 0.0577 0.025 Uiso 1 1 calc R . .
C4 C 0.5942(4) 0.43067(18) -0.0318(4) 0.0195(9) Uani 1 1 d . . .
H4 H 0.6005 0.4391 -0.1093 0.023 Uiso 1 1 calc R . .
C5 C 0.4829(4) 0.40456(19) -0.0170(4) 0.0185(9) Uani 1 1 d . . .
H5 H 0.4138 0.3944 -0.0850 0.022 Uiso 1 1 calc R . .
C6 C 0.4710(4) 0.39318(18) 0.0953(4) 0.0155(9) Uani 1 1 d . . .
H6 H 0.3947 0.3747 0.1041 0.019 Uiso 1 1 calc R . .
C7 C 0.6047(4) 0.33047(18) 0.4013(4) 0.0143(9) Uani 1 1 d . . .
C8 C 0.6648(4) 0.32317(19) 0.5215(4) 0.0174(9) Uani 1 1 d . . .
H8 H 0.6829 0.3560 0.5723 0.021 Uiso 1 1 calc R . .
C9 C 0.6991(4) 0.26842(19) 0.5691(4) 0.0210(10) Uani 1 1 d . . .
H9 H 0.7415 0.2639 0.6516 0.025 Uiso 1 1 calc R . .
C10 C 0.6710(4) 0.22060(19) 0.4956(4) 0.0227(10) Uani 1 1 d . . .
H10 H 0.6936 0.1830 0.5275 0.027 Uiso 1 1 calc R . .
C11 C 0.6101(4) 0.2275(2) 0.3757(4) 0.0239(10) Uani 1 1 d . . .
H11 H 0.5909 0.1945 0.3254 0.029 Uiso 1 1 calc R . .
C12 C 0.5767(4) 0.28170(18) 0.3280(4) 0.0185(9) Uani 1 1 d . . .
H12 H 0.5347 0.2859 0.2453 0.022 Uiso 1 1 calc R . .
C13 C 0.3797(4) 0.40129(17) 0.3277(4) 0.0128(8) Uani 1 1 d . . .
H13A H 0.3414 0.3668 0.2806 0.015 Uiso 1 1 calc R . .
H13B H 0.3647 0.3978 0.4071 0.015 Uiso 1 1 calc R . .
C14 C 0.9031(4) 0.57097(17) 0.6366(4) 0.0132(8) Uani 1 1 d . . .
C15 C 0.9448(4) 0.61218(18) 0.7261(4) 0.0188(10) Uani 1 1 d . . .
H15 H 0.9161 0.6100 0.7957 0.023 Uiso 1 1 calc R . .
C16 C 1.0281(4) 0.65636(19) 0.7140(4) 0.0241(11) Uani 1 1 d . . .
H16 H 1.0551 0.6846 0.7748 0.029 Uiso 1 1 calc R . .
C17 C 1.0720(4) 0.6595(2) 0.6138(5) 0.0251(11) Uani 1 1 d . . .
H17 H 1.1289 0.6898 0.6056 0.030 Uiso 1 1 calc R . .
C18 C 1.0326(4) 0.6182(2) 0.5254(4) 0.0254(11) Uani 1 1 d . . .
H18 H 1.0644 0.6198 0.4574 0.031 Uiso 1 1 calc R . .
C19 C 0.9470(4) 0.57427(18) 0.5351(4) 0.0183(9) Uani 1 1 d . . .
H19 H 0.9186 0.5467 0.4730 0.022 Uiso 1 1 calc R . .
C20 C 0.8920(4) 0.46061(18) 0.7497(4) 0.0148(9) Uani 1 1 d . . .
C21 C 1.0271(4) 0.46425(19) 0.7885(4) 0.0222(10) Uani 1 1 d . . .
H21 H 1.0709 0.4944 0.7601 0.027 Uiso 1 1 calc R . .
C22 C 1.0987(4) 0.4239(2) 0.8692(4) 0.0286(12) Uani 1 1 d . . .
H22 H 1.1913 0.4266 0.8956 0.034 Uiso 1 1 calc R . .
C23 C 1.0363(5) 0.3798(2) 0.9111(4) 0.0288(11) Uani 1 1 d . . .
H23 H 1.0852 0.3529 0.9675 0.035 Uiso 1 1 calc R . .
C24 C 0.9013(5) 0.3754(2) 0.8698(4) 0.0264(11) Uani 1 1 d . . .
H24 H 0.8577 0.3448 0.8968 0.032 Uiso 1 1 calc R . .
C25 C 0.8301(4) 0.41514(19) 0.7899(4) 0.0179(9) Uani 1 1 d . . .
H25 H 0.7378 0.4115 0.7620 0.021 Uiso 1 1 calc R . .
C26 C 0.6900(4) 0.54428(18) 0.7345(4) 0.0144(9) Uani 1 1 d . . .
H26A H 0.6244 0.5155 0.7426 0.017 Uiso 1 1 calc R . .
H26B H 0.7450 0.5544 0.8153 0.017 Uiso 1 1 calc R . .
S1A S 0.81786(13) 0.74528(6) 0.41202(12) 0.0240(4) Uani 0.865(4) 1 d PD A 1
S1B S 0.7102(8) 0.7447(3) 0.3512(6) 0.027(3) Uiso 0.135(4) 1 d PD A 2
C27 C 0.7103(6) 0.7160(2) 0.4854(5) 0.0440(15) Uani 1 1 d D . .
H27A H 0.7140 0.7390 0.5566 0.066 Uiso 0.865(4) 1 calc PR A 1
H27B H 0.7356 0.6760 0.5087 0.066 Uiso 0.865(4) 1 calc PR A 1
H27C H 0.6211 0.7166 0.4320 0.066 Uiso 0.865(4) 1 calc PR A 1
H27D H 0.6657 0.7411 0.5263 0.066 Uiso 0.135(4) 1 d PR A 2
H27E H 0.6677 0.6790 0.4730 0.066 Uiso 0.135(4) 1 d PR A 2
H27F H 0.7993 0.7112 0.5324 0.066 Uiso 0.135(4) 1 d PR A 2
C28 C 0.7901(6) 0.6965(2) 0.2920(5) 0.0438(15) Uani 1 1 d D . .
H28A H 0.8436 0.7075 0.2399 0.066 Uiso 0.865(4) 1 calc PR A 1
H28B H 0.6976 0.6974 0.2469 0.066 Uiso 0.865(4) 1 calc PR A 1
H28C H 0.8137 0.6573 0.3226 0.066 Uiso 0.865(4) 1 calc PR A 1
H28D H 0.7933 0.7097 0.2152 0.066 Uiso 0.135(4) 1 d PR A 2
H28E H 0.8774 0.6921 0.3432 0.066 Uiso 0.135(4) 1 d PR A 2
H28F H 0.7458 0.6599 0.2838 0.066 Uiso 0.135(4) 1 d PR A 2
O1 O 0.7669(3) 0.80273(13) 0.3634(3) 0.0267(8) Uani 1 1 d D . .

loop_
_atom_site_aniso_label
_atom_site_aniso_U_11
_atom_site_aniso_U_22
_atom_site_aniso_U_33
_atom_site_aniso_U_23
_atom_site_aniso_U_13
_atom_site_aniso_U_12
Au1 0.01375(7) 0.01412(8) 0.01115(7) -0.00201(7) 0.00271(5) -0.00177(7)
Br1 0.0279(2) 0.0154(2) 0.0136(2) 0.00182(17) -0.00024(17) -0.00203(18)
P1 0.0129(5) 0.0123(5) 0.0102(5) -0.0006(4) 0.0031(4) -0.0008(4)
P2 0.0116(5) 0.0124(6) 0.0119(5) -0.0012(4) 0.0027(4) -0.0011(4)
C1 0.015(2) 0.007(2) 0.014(2) -0.0018(16) 0.0025(17) 0.0018(15)
C2 0.018(2) 0.020(2) 0.014(2) -0.0035(18) 0.0053(17) -0.0056(17)
C3 0.026(2) 0.022(3) 0.019(2) -0.0015(19) 0.0126(19) -0.0060(19)
C4 0.029(2) 0.016(2) 0.014(2) 0.0039(18) 0.0073(18) 0.0052(19)
C5 0.018(2) 0.023(2) 0.013(2) -0.0049(18) 0.0009(18) 0.0049(18)
C6 0.014(2) 0.019(2) 0.015(2) -0.0037(18) 0.0063(17) -0.0002(17)
C7 0.014(2) 0.013(2) 0.017(2) 0.0009(17) 0.0069(17) 0.0011(16)
C8 0.020(2) 0.015(2) 0.018(2) 0.0003(18) 0.0071(18) 0.0006(17)
C9 0.024(2) 0.022(3) 0.017(2) 0.0074(19) 0.0049(19) 0.0056(19)
C10 0.027(2) 0.014(2) 0.029(3) 0.007(2) 0.011(2) 0.0058(19)
C11 0.029(3) 0.015(2) 0.027(3) -0.003(2) 0.008(2) 0.0019(19)
C12 0.021(2) 0.016(2) 0.017(2) 0.0002(18) 0.0036(18) 0.0020(18)
C13 0.014(2) 0.013(2) 0.013(2) -0.0002(17) 0.0065(16) -0.0006(16)
C14 0.0123(19) 0.012(2) 0.016(2) 0.0026(17) 0.0043(16) 0.0016(16)
C15 0.014(2) 0.019(2) 0.024(2) -0.0031(19) 0.0057(18) -0.0020(17)
C16 0.016(2) 0.016(2) 0.039(3) -0.007(2) 0.006(2) -0.0034(18)
C17 0.016(2) 0.018(2) 0.042(3) -0.001(2) 0.009(2) -0.0040(18)
C18 0.023(2) 0.023(3) 0.035(3) 0.004(2) 0.017(2) 0.001(2)
C19 0.016(2) 0.015(2) 0.026(2) -0.0012(19) 0.0081(18) 0.0016(17)
C20 0.015(2) 0.018(2) 0.012(2) -0.0023(17) 0.0035(16) 0.0023(16)
C21 0.019(2) 0.016(2) 0.029(3) -0.001(2) 0.0014(19) 0.0005(18)
C22 0.017(2) 0.024(3) 0.037(3) -0.002(2) -0.005(2) 0.003(2)
C23 0.033(3) 0.026(3) 0.023(3) 0.004(2) 0.000(2) 0.011(2)
C24 0.035(3) 0.021(3) 0.025(3) 0.008(2) 0.012(2) 0.004(2)
C25 0.018(2) 0.020(2) 0.017(2) 0.0012(18) 0.0067(18) 0.0017(18)
C26 0.0116(19) 0.018(2) 0.014(2) -0.0002(17) 0.0028(16) -0.0025(16)
S1A 0.0252(8) 0.0159(7) 0.0257(8) 0.0041(6) -0.0011(6) -0.0006(5)
C27 0.072(4) 0.033(3) 0.032(3) -0.005(3) 0.023(3) -0.020(3)
C28 0.069(4) 0.025(3) 0.043(4) -0.005(3) 0.024(3) -0.003(3)
O1 0.0276(18) 0.0151(17) 0.033(2) 0.0078(14) 0.0018(15) 0.0019(13)

loop_
_atom_type_symbol
_atom_type_description
_atom_type_scat_dispersion_real
_atom_type_scat_dispersion_imag
_atom_type_scat_source
C C 0.0033 0.0016 'International Tables Vol C Tables 4.2.6.8 and 6.1.1.4'
H H 0.0000 0.0000 'International Tables Vol C Tables 4.2.6.8 and 6.1.1.4'
P P 0.1023 0.0942 'International Tables Vol C Tables 4.2.6.8 and 6.1.1.4'
Br Br -0.2901 2.4595 'International Tables Vol C Tables 4.2.6.8 and 6.1.1.4'
Au Au -2.0133 8.8022 'International Tables Vol C Tables 4.2.6.8 and 6.1.1.4'
S S 0.1246 0.1234 'International Tables Vol C Tables 4.2.6.8 and 6.1.1.4'
O O 0.0106 0.0060 'International Tables Vol C Tables 4.2.6.8 and 6.1.1.4'

loop_
_geom_angle_atom_site_label_1
_geom_angle_atom_site_label_2
_geom_angle_atom_site_label_3
_geom_angle
_geom_angle_site_symmetry_1
P2 Au1 P1 156.21(4) .
P2 Au1 Br1 100.60(3) .
P1 Au1 Br1 103.04(3) .
C1 P1 C7 108.72(18) .
C1 P1 C13 105.37(18) .
C7 P1 C13 101.85(18) .
C1 P1 Au1 114.07(13) .
C7 P1 Au1 113.18(14) .
C13 P1 Au1 112.69(14) .
C14 P2 C20 105.52(18) .
C14 P2 C26 104.68(19) .
C20 P2 C26 103.32(18) .
C14 P2 Au1 117.53(14) .
C20 P2 Au1 114.84(14) .
C26 P2 Au1 109.58(13) .
C2 C1 C6 118.9(4) .
C2 C1 P1 118.5(3) .
C6 C1 P1 122.4(3) .
C1 C2 C3 120.8(4) .
C1 C2 H2 119.6 .
C3 C2 H2 119.6 .
C4 C3 C2 119.9(4) .
C4 C3 H3 120.1 .
C2 C3 H3 120.1 .
C3 C4 C5 119.5(4) .
C3 C4 H4 120.3 .
C5 C4 H4 120.3 .
C6 C5 C4 121.0(4) .
C6 C5 H5 119.5 .
C4 C5 H5 119.5 .
C5 C6 C1 119.9(4) .
C5 C6 H6 120.1 .
C1 C6 H6 120.1 .
C8 C7 C12 119.0(4) .
C8 C7 P1 118.8(3) .
C12 C7 P1 122.2(3) .
C7 C8 C9 120.9(4) .
C7 C8 H8 119.6 .
C9 C8 H8 119.6 .
C10 C9 C8 119.6(4) .
C10 C9 H9 120.2 .
C8 C9 H9 120.2 .
C11 C10 C9 119.9(4) .
C11 C10 H10 120.1 .
C9 C10 H10 120.1 .
C12 C11 C10 120.8(4) .
C12 C11 H11 119.6 .
C10 C11 H11 119.6 .
C11 C12 C7 120.0(4) .
C11 C12 H12 120.0 .
C7 C12 H12 120.0 .
C26 C13 P1 112.4(3) 3_666
C26 C13 H13A 109.1 3_666
P1 C13 H13A 109.1 .
C26 C13 H13B 109.1 3_666
P1 C13 H13B 109.1 .
H13A C13 H13B 107.9 .
C15 C14 C19 119.3(4) .
C15 C14 P2 121.7(3) .
C19 C14 P2 119.0(3) .
C16 C15 C14 120.3(4) .
C16 C15 H15 119.8 .
C14 C15 H15 119.8 .
C17 C16 C15 120.4(4) .
C17 C16 H16 119.8 .
C15 C16 H16 119.8 .
C16 C17 C18 119.6(4) .
C16 C17 H17 120.2 .
C18 C17 H17 120.2 .
C17 C18 C19 120.7(4) .
C17 C18 H18 119.6 .
C19 C18 H18 119.6 .
C18 C19 C14 119.6(4) .
C18 C19 H19 120.2 .
C14 C19 H19 120.2 .
C21 C20 C25 118.9(4) .
C21 C20 P2 122.4(3) .
C25 C20 P2 118.7(3) .
C20 C21 C22 120.1(4) .
C20 C21 H21 119.9 .
C22 C21 H21 119.9 .
C23 C22 C21 120.5(4) .
C23 C22 H22 119.7 .
C21 C22 H22 119.7 .
C22 C23 C24 119.2(4) .
C22 C23 H23 120.4 .
C24 C23 H23 120.4 .
C25 C24 C23 120.4(4) .
C25 C24 H24 119.8 .
C23 C24 H24 119.8 .
C24 C25 C20 120.7(4) .
C24 C25 H25 119.6 .
C20 C25 H25 119.6 .
C13 C26 P2 110.1(3) 3_666
C13 C26 H26A 109.6 3_666
P2 C26 H26A 109.6 .
C13 C26 H26B 109.6 3_666
P2 C26 H26B 109.6 .
H26A C26 H26B 108.2 .
O1 S1A C27 108.3(2) .
O1 S1A C28 107.9(2) .
C27 S1A C28 99.1(3) .
O1 S1B C28 114.2(5) .
O1 S1B C27 112.0(5) .
C28 S1B C27 104.8(5) .
S1A C27 H27A 109.5 .
S1A C27 H27B 109.5 .
H27A C27 H27B 109.5 .
S1A C27 H27C 109.5 .
H27A C27 H27C 109.5 .
H27B C27 H27C 109.5 .
S1B C27 H27D 110.7 .
S1B C27 H27E 109.3 .
H27D C27 H27E 109.5 .
S1B C27 H27F 108.4 .
H27D C27 H27F 109.5 .
H27E C27 H27F 109.5 .
S1A C28 H28A 109.5 .
S1A C28 H28B 109.5 .
H28A C28 H28B 109.5 .
S1A C28 H28C 109.5 .
H28A C28 H28C 109.5 .
H28B C28 H28C 109.5 .
S1B C28 H28D 109.5 .
S1B C28 H28E 109.3 .
H28D C28 H28E 109.5 .
S1B C28 H28F 109.6 .
H28D C28 H28F 109.5 .
H28E C28 H28F 109.5 .

loop_
_geom_bond_atom_site_label_1
_geom_bond_atom_site_label_2
_geom_bond_distance
_geom_bond_site_symmetry_2
Au1 P2 2.3050(10) .
Au1 P1 2.3097(10) .
Au1 Br1 2.8292(5) .
P1 C1 1.812(4) .
P1 C7 1.820(4) .
P1 C13 1.829(4) .
P2 C14 1.815(4) .
P2 C20 1.820(4) .
P2 C26 1.833(4) .
C1 C2 1.386(5) .
C1 C6 1.401(5) .
C2 C3 1.394(6) .
C2 H2 0.9500 .
C3 C4 1.381(6) .
C3 H3 0.9500 .
C4 C5 1.386(6) .
C4 H4 0.9500 .
C5 C6 1.382(6) .
C5 H5 0.9500 .
C6 H6 0.9500 .
C7 C8 1.383(6) .
C7 C12 1.398(6) .
C8 C9 1.391(6) .
C8 H8 0.9500 .
C9 C10 1.382(6) .
C9 H9 0.9500 .
C10 C11 1.380(6) .
C10 H10 0.9500 .
C11 C12 1.378(6) .
C11 H11 0.9500 .
C12 H12 0.9500 .
C13 C26 1.538(5) 3_666
C13 H13A 0.9900 .
C13 H13B 0.9900 .
C14 C15 1.394(6) .
C14 C19 1.399(6) .
C15 C16 1.388(6) .
C15 H15 0.9500 .
C16 C17 1.384(7) .
C16 H16 0.9500 .
C17 C18 1.384(6) .
C17 H17 0.9500 .
C18 C19 1.392(6) .
C18 H18 0.9500 .
C19 H19 0.9500 .
C20 C21 1.386(6) .
C20 C25 1.393(6) .
C21 C22 1.394(6) .
C21 H21 0.9500 .
C22 C23 1.380(7) .
C22 H22 0.9500 .
C23 C24 1.388(6) .
C23 H23 0.9500 .
C24 C25 1.377(6) .
C24 H24 0.9500 .
C25 H25 0.9500 .
C26 C13 1.538(5) 3_666
C26 H26A 0.9900 .
C26 H26B 0.9900 .
S1A O1 1.487(3) .
S1A C27 1.754(5) .
S1A C28 1.762(5) .
S1A H27F 1.6755 .
S1A H28E 1.6904 .
S1B O1 1.463(7) .
S1B C28 1.669(7) .
S1B C27 1.707(7) .
C27 H27A 0.9800 .
C27 H27B 0.9800 .
C27 H27C 0.9800 .
C27 H27D 0.9600 .
C27 H27E 0.9601 .
C27 H27F 0.9601 .
C28 H28A 0.9800 .
C28 H28B 0.9800 .
C28 H28C 0.9800 .
C28 H28D 0.9600 .
C28 H28E 0.9599 .
C28 H28F 0.9602 .
